data_4076512
loop_
_publ_author_name
'Ni, Qing-Ling'
'Jiang, Xuan-Feng'
'Huang, Ting-Hong'
'Wang, Xiu-Jian'
'Gui, Liu-Cheng'
'Yang, Kun-Guo'

_publ_section_title
;
 Gold(I) Chloride Complexes of Polyphosphine Ligands with Electron-Rich
 Arene Spacer: Gold--Arene Interactions
;
_journal_issue 6
_journal_name_full Organometallics
_journal_page_first 2343
_journal_paper_doi 10.1021/om201276w
_journal_volume 31
_journal_year 2012
_chemical_formula_moiety '(C32 H30 Au2 Cl2 N2 P2), 0.5(C H2 Cl2)'
_chemical_formula_sum 'C32.5 H31 Au2 Cl3 N2 P2'
_chemical_formula_weight 1011.82
_chemical_name_systematic
; 
 ? 
;
_space_group_IT_number 15
_symmetry_cell_setting monoclinic
_symmetry_space_group_name_Hall '-C 2yc'
_symmetry_space_group_name_H-M 'C 1 2/c 1'
_atom_sites_solution_hydrogens geom
_atom_sites_solution_primary direct
_atom_sites_solution_secondary difmap
_audit_creation_method SHELXL-97
_cell_angle_alpha 90.00
_cell_angle_beta 106.932(5)
_cell_angle_gamma 90.00
_cell_formula_units_Z 4
_cell_length_a 28.201(6)
_cell_length_b 11.827(3)
_cell_length_c 10.764(2)
_cell_measurement_temperature 153(2)
_cell_volume 3434.5(13)
_computing_structure_refinement 'SHELXL-97 (Sheldrick, 1997)'
_computing_structure_solution 'SHELXS-97 (Sheldrick, 1990)'
_diffrn_ambient_temperature 153(2)
_diffrn_measured_fraction_theta_full 0.998
_diffrn_measured_fraction_theta_max 0.998
_diffrn_radiation_monochromator graphite
_diffrn_radiation_source 'fine-focus sealed tube'
_diffrn_radiation_type MoK\a
_diffrn_radiation_wavelength 0.71073
_diffrn_reflns_av_R_equivalents 0.1422
_diffrn_reflns_av_sigmaI/netI 0.1105
_diffrn_reflns_limit_h_max 33
_diffrn_reflns_limit_h_min -33
_diffrn_reflns_limit_k_max 14
_diffrn_reflns_limit_k_min -13
_diffrn_reflns_limit_l_max 12
_diffrn_reflns_limit_l_min -12
_diffrn_reflns_number 12878
_diffrn_reflns_theta_full 25.00
_diffrn_reflns_theta_max 25.00
_diffrn_reflns_theta_min 3.02
_exptl_absorpt_coefficient_mu 8.885
_exptl_absorpt_correction_type multi-scan
_exptl_crystal_colour yellow
_exptl_crystal_density_diffrn 1.957
_exptl_crystal_density_method 'not measured'
_exptl_crystal_description block
_exptl_crystal_F_000 1916
_exptl_crystal_size_max 0.15
_exptl_crystal_size_mid 0.13
_exptl_crystal_size_min 0.1
_refine_diff_density_max 2.096
_refine_diff_density_min -2.577
_refine_diff_density_rms 0.273
_refine_ls_extinction_method none
_refine_ls_goodness_of_fit_ref 1.075
_refine_ls_hydrogen_treatment constr
_refine_ls_matrix_type full
_refine_ls_number_parameters 195
_refine_ls_number_reflns 3015
_refine_ls_number_restraints 0
_refine_ls_restrained_S_all 1.075
_refine_ls_R_factor_all 0.1151
_refine_ls_R_factor_gt 0.0773
_refine_ls_shift/su_max 0.000
_refine_ls_shift/su_mean 0.000
_refine_ls_structure_factor_coef Fsqd
_refine_ls_weighting_details 'calc w=1/[\s^2^(Fo^2^)+(0.1101P)^2^+0.0000P] where P=(Fo^2^+2Fc^2^)/3'
_refine_ls_weighting_scheme calc
_refine_ls_wR_factor_gt 0.1904
_refine_ls_wR_factor_ref 0.2274
_reflns_number_gt 1969
_reflns_number_total 3015
_reflns_threshold_expression >2sigma(I)
_cod_data_source_file om201276w_si_002.cif
_cod_data_source_block 1
_cod_depositor_comments
;
The following automatic conversions were performed:

'_symmetry_cell_setting' value 'MONOCLINIC' changed to 'monoclinic'
according to /home/saulius/struct/CIF-dictionaries/cif_core.dic
dictionary named 'cif_core.dic' version 2.4.1 from 2010-06-29.

Automatic conversion script
Id: cif_fix_values 1715 2011-07-08 13:25:40Z adriana 
;
_cod_original_sg_symbol_H-M 'C 2/c'
_cod_original_formula_sum 'C32.50 H31 Au2 Cl3 N2 P2'
_cod_database_code 4076512

loop_
_symmetry_equiv_pos_as_xyz
'x, y, z'
'-x, y, -z+1/2'
'x+1/2, y+1/2, z'
'-x+1/2, y+1/2, -z+1/2'
'-x, -y, -z'
'x, -y, z-1/2'
'-x+1/2, -y+1/2, -z'
'x+1/2, -y+1/2, z-1/2'

loop_
_atom_site_label
_atom_site_type_symbol
_atom_site_fract_x
_atom_site_fract_y
_atom_site_fract_z
_atom_site_U_iso_or_equiv
_atom_site_adp_type
_atom_site_occupancy
_atom_site_symmetry_multiplicity
_atom_site_calc_flag
_atom_site_refinement_flags
Au1 Au 0.12338(3) 0.70567(6) 0.31295(6) 0.0554(3) Uani 1 1 d .
Cl1 Cl 0.1131(2) 0.7980(4) 0.4895(5) 0.0751(15) Uani 1 1 d .
P1 P 0.13598(17) 0.6173(4) 0.1430(4) 0.0531(11) Uani 1 1 d .
N1 N 0.0756(6) 0.4330(12) 0.1288(14) 0.063(4) Uani 1 1 d .
H1A H 0.0936 0.3732 0.1374 0.076 Uiso 1 1 d R
C1 C 0.0190(6) 0.5367(15) 0.2210(16) 0.057(5) Uani 1 1 d .
H1B H 0.0317 0.6052 0.2028 0.068 Uiso 1 1 calc R
C2 C 0.0381(5) 0.4369(16) 0.1899(17) 0.054(4) Uani 1 1 d .
C3 C 0.0179(7) 0.3351(16) 0.2208(15) 0.060(5) Uani 1 1 d .
H3A H 0.0297 0.2665 0.1998 0.072 Uiso 1 1 calc R
C4 C 0.0857(6) 0.5236(15) 0.0517(15) 0.058(5) Uani 1 1 d .
H4A H 0.0558 0.5680 0.0178 0.070 Uiso 1 1 calc R
H4B H 0.0946 0.4919 -0.0216 0.070 Uiso 1 1 calc R
C5 C 0.1395(7) 0.7172(14) 0.0168(16) 0.052(4) Uani 1 1 d .
C6 C 0.1708(9) 0.7050(18) -0.058(2) 0.082(7) Uani 1 1 d .
H6A H 0.1910 0.6414 -0.0459 0.098 Uiso 1 1 calc R
C7 C 0.1737(12) 0.782(2) -0.148(2) 0.112(10) Uani 1 1 d .
H7A H 0.1975 0.7760 -0.1919 0.135 Uiso 1 1 calc R
C8 C 0.1400(9) 0.8719(19) -0.1743(17) 0.076(6) Uani 1 1 d .
H8A H 0.1382 0.9208 -0.2431 0.091 Uiso 1 1 calc R
C9 C 0.1094(6) 0.8866(18) -0.097(2) 0.071(5) Uani 1 1 d .
H9A H 0.0886 0.9492 -0.1067 0.086 Uiso 1 1 calc R
C10 C 0.1102(8) 0.8087(17) -0.006(2) 0.076(7) Uani 1 1 d .
H10A H 0.0890 0.8188 0.0446 0.091 Uiso 1 1 calc R
C11 C 0.1917(7) 0.5330(15) 0.1857(17) 0.059(5) Uani 1 1 d .
C12 C 0.2004(8) 0.4474(18) 0.112(2) 0.085(7) Uani 1 1 d .
H12A H 0.1763 0.4295 0.0349 0.102 Uiso 1 1 calc R
C13 C 0.2440(10) 0.385(2) 0.148(2) 0.095(8) Uani 1 1 d .
H13A H 0.2491 0.3262 0.0959 0.114 Uiso 1 1 calc R
C14 C 0.2792(6) 0.4131(18) 0.2597(18) 0.065(5) Uani 1 1 d .
H14A H 0.3084 0.3714 0.2833 0.078 Uiso 1 1 calc R
C15 C 0.2740(8) 0.498(2) 0.339(2) 0.078(6) Uani 1 1 d .
H15A H 0.2985 0.5140 0.4155 0.094 Uiso 1 1 calc R
C16 C 0.2287(7) 0.5627(17) 0.2987(17) 0.063(5) Uani 1 1 d .
H16A H 0.2241 0.6240 0.3481 0.076 Uiso 1 1 calc R
Cl2 Cl 0.0155(8) 0.043(3) 0.642(3) 0.257(16) Uani 0.50 1 d P
C17 C 0.0000 0.076(15) 0.7500 0.55(19) Uani 0.50 2 d SP
H17A H -0.0278 0.1234 0.7099 0.656 Uiso 0.50 1 d PR

loop_
_atom_site_aniso_label
_atom_site_aniso_U_11
_atom_site_aniso_U_22
_atom_site_aniso_U_33
_atom_site_aniso_U_23
_atom_site_aniso_U_13
_atom_site_aniso_U_12
Au1 0.0592(6) 0.0593(6) 0.0534(5) -0.0008(3) 0.0256(4) -0.0002(3)
Cl1 0.101(4) 0.064(3) 0.076(3) -0.001(2) 0.050(3) 0.007(3)
P1 0.049(3) 0.058(3) 0.054(2) -0.004(2) 0.019(2) -0.001(2)
N1 0.058(10) 0.048(8) 0.083(10) 0.007(8) 0.021(8) 0.001(7)
C1 0.038(10) 0.056(11) 0.073(11) 0.001(9) 0.012(8) 0.008(8)
C2 0.016(8) 0.073(12) 0.085(11) -0.004(9) 0.036(8) -0.002(8)
C3 0.060(13) 0.066(11) 0.051(10) -0.001(8) 0.013(8) 0.007(9)
C4 0.042(10) 0.078(13) 0.049(9) -0.002(9) 0.005(8) 0.012(9)
C5 0.046(10) 0.062(11) 0.051(9) -0.019(8) 0.016(8) -0.007(8)
C6 0.11(2) 0.089(16) 0.067(12) 0.014(10) 0.059(13) 0.036(13)
C7 0.15(3) 0.12(2) 0.088(17) 0.006(15) 0.073(18) 0.023(19)
C8 0.091(16) 0.077(14) 0.053(11) 0.008(10) 0.010(11) 0.003(13)
C9 0.040(11) 0.085(14) 0.098(14) -0.017(13) 0.033(10) 0.002(10)
C10 0.079(15) 0.091(16) 0.081(13) 0.039(12) 0.060(12) 0.034(12)
C11 0.053(11) 0.058(11) 0.070(11) 0.005(10) 0.024(9) 0.000(9)
C12 0.073(16) 0.081(14) 0.091(14) -0.033(12) 0.010(12) 0.009(12)
C13 0.11(2) 0.081(15) 0.099(16) -0.019(13) 0.036(15) 0.027(15)
C14 0.028(9) 0.101(16) 0.066(11) 0.025(11) 0.013(8) 0.009(9)
C15 0.066(14) 0.101(17) 0.059(12) 0.003(11) 0.004(10) 0.009(12)
C16 0.046(11) 0.085(13) 0.067(11) -0.007(10) 0.029(9) 0.005(10)
Cl2 0.092(14) 0.35(3) 0.32(3) 0.20(3) 0.051(18) 0.003(18)
C17 0.17(11) 0.5(3) 1.1(5) 0.000 0.5(2) 0.000

loop_
_atom_type_symbol
_atom_type_description
_atom_type_scat_dispersion_real
_atom_type_scat_dispersion_imag
_atom_type_scat_source
C C 0.0033 0.0016 'International Tables Vol C Tables 4.2.6.8 and 6.1.1.4'
H H 0.0000 0.0000 'International Tables Vol C Tables 4.2.6.8 and 6.1.1.4'
Au Au -2.0133 8.8022 'International Tables Vol C Tables 4.2.6.8 and 6.1.1.4'
Cl Cl 0.1484 0.1585 'International Tables Vol C Tables 4.2.6.8 and 6.1.1.4'
N N 0.0061 0.0033 'International Tables Vol C Tables 4.2.6.8 and 6.1.1.4'
P P 0.1023 0.0942 'International Tables Vol C Tables 4.2.6.8 and 6.1.1.4'

loop_
_geom_angle_atom_site_label_1
_geom_angle_atom_site_label_2
_geom_angle_atom_site_label_3
_geom_angle
_geom_angle_site_symmetry_1
_geom_angle_site_symmetry_3
P1 Au1 Cl1 178.15(19) . .
C11 P1 C5 108.4(8) . .
C11 P1 C4 106.4(8) . .
C5 P1 C4 101.1(7) . .
C11 P1 Au1 112.7(6) . .
C5 P1 Au1 111.3(5) . .
C4 P1 Au1 116.0(6) . .
C2 N1 C4 123.6(15) . .
C2 N1 H1A 118.6 . .
C4 N1 H1A 117.9 . .
C2 C1 C1 121.2(10) . 2
C2 C1 H1B 119.4 . .
C1 C1 H1B 119.4 2 .
C1 C2 N1 123.0(16) . .
C1 C2 C3 117.2(15) . .
N1 C2 C3 119.7(15) . .
C3 C3 C2 121.6(10) 2 .
C3 C3 H3A 119.2 2 .
C2 C3 H3A 119.2 . .
N1 C4 P1 113.1(10) . .
N1 C4 H4A 109.0 . .
P1 C4 H4A 109.0 . .
N1 C4 H4B 109.0 . .
P1 C4 H4B 109.0 . .
H4A C4 H4B 107.8 . .
C10 C5 C6 116.5(17) . .
C10 C5 P1 119.9(14) . .
C6 C5 P1 123.6(14) . .
C7 C6 C5 122(2) . .
C7 C6 H6A 118.8 . .
C5 C6 H6A 118.8 . .
C6 C7 C8 118(2) . .
C6 C7 H7A 120.8 . .
C8 C7 H7A 120.8 . .
C9 C8 C7 119(2) . .
C9 C8 H8A 120.5 . .
C7 C8 H8A 120.5 . .
C10 C9 C8 118.3(19) . .
C10 C9 H9A 120.9 . .
C8 C9 H9A 120.9 . .
C9 C10 C5 124.9(18) . .
C9 C10 H10A 117.5 . .
C5 C10 H10A 117.5 . .
C12 C11 C16 118.8(17) . .
C12 C11 P1 123.9(15) . .
C16 C11 P1 117.2(14) . .
C11 C12 C13 122(2) . .
C11 C12 H12A 118.9 . .
C13 C12 H12A 118.9 . .
C14 C13 C12 118(2) . .
C14 C13 H13A 120.8 . .
C12 C13 H13A 120.8 . .
C15 C14 C13 123.5(18) . .
C15 C14 H14A 118.2 . .
C13 C14 H14A 118.2 . .
C14 C15 C16 117.1(17) . .
C14 C15 H15A 121.4 . .
C16 C15 H15A 121.4 . .
C11 C16 C15 119.9(17) . .
C11 C16 H16A 120.1 . .
C15 C16 H16A 120.1 . .
Cl2 C17 Cl2 148(10) . 2_556
Cl2 C17 H17A 101.4 . .
Cl2 C17 H17A 97.0 2_556 .

loop_
_geom_bond_atom_site_label_1
_geom_bond_atom_site_label_2
_geom_bond_distance
_geom_bond_site_symmetry_2
Au1 P1 2.224(4) .
Au1 Cl1 2.283(5) .
P1 C11 1.803(18) .
P1 C5 1.826(18) .
P1 C4 1.842(17) .
N1 C2 1.40(2) .
N1 C4 1.43(2) .
N1 H1A 0.8599 .
C1 C2 1.38(2) .
C1 C1 1.39(3) 2
C1 H1B 0.9300 .
C2 C3 1.41(2) .
C3 C3 1.33(4) 2
C3 H3A 0.9300 .
C4 H4A 0.9700 .
C4 H4B 0.9700 .
C5 C10 1.34(2) .
C5 C6 1.36(3) .
C6 C7 1.36(3) .
C6 H6A 0.9300 .
C7 C8 1.39(3) .
C7 H7A 0.9300 .
C8 C9 1.38(3) .
C8 H8A 0.9300 .
C9 C10 1.33(3) .
C9 H9A 0.9300 .
C10 H10A 0.9300 .
C11 C12 1.35(3) .
C11 C16 1.40(2) .
C12 C13 1.39(3) .
C12 H12A 0.9300 .
C13 C14 1.36(3) .
C13 H13A 0.9300 .
C14 C15 1.35(3) .
C14 H14A 0.9300 .
C15 C16 1.44(3) .
C15 H15A 0.9300 .
C16 H16A 0.9300 .
Cl2 C17 1.41(6) .
C17 Cl2 1.41(6) 2_556
C17 H17A 0.9602 .

loop_
_geom_torsion_atom_site_label_1
_geom_torsion_atom_site_label_2
_geom_torsion_atom_site_label_3
_geom_torsion_atom_site_label_4
_geom_torsion
_geom_torsion_site_symmetry_1
_geom_torsion_site_symmetry_4
Cl1 Au1 P1 C11 44(5) . .
Cl1 Au1 P1 C5 -78(5) . .
Cl1 Au1 P1 C4 167(5) . .
C1 C1 C2 N1 178.5(19) 2 .
C1 C1 C2 C3 -1(3) 2 .
C4 N1 C2 C1 -23(3) . .
C4 N1 C2 C3 155.9(15) . .
C1 C2 C3 C3 -1(3) . 2
N1 C2 C3 C3 179.9(19) . 2
C2 N1 C4 P1 96.2(16) . .
C11 P1 C4 N1 65.5(14) . .
C5 P1 C4 N1 178.7(13) . .
Au1 P1 C4 N1 -60.7(14) . .
C11 P1 C5 C10 -161.4(16) . .
C4 P1 C5 C10 87.0(17) . .
Au1 P1 C5 C10 -36.9(17) . .
C11 P1 C5 C6 18.3(19) . .
C4 P1 C5 C6 -93.3(18) . .
Au1 P1 C5 C6 142.9(16) . .
C10 C5 C6 C7 2(4) . .
P1 C5 C6 C7 -178(2) . .
C5 C6 C7 C8 -6(4) . .
C6 C7 C8 C9 8(4) . .
C7 C8 C9 C10 -6(3) . .
C8 C9 C10 C5 1(3) . .
C6 C5 C10 C9 1(3) . .
P1 C5 C10 C9 -179.4(18) . .
C5 P1 C11 C12 -76.3(19) . .
C4 P1 C11 C12 32(2) . .
Au1 P1 C11 C12 159.9(16) . .
C5 P1 C11 C16 100.5(15) . .
C4 P1 C11 C16 -151.5(14) . .
Au1 P1 C11 C16 -23.3(16) . .
C16 C11 C12 C13 2(3) . .
P1 C11 C12 C13 179(2) . .
C11 C12 C13 C14 -1(4) . .
C12 C13 C14 C15 0(4) . .
C13 C14 C15 C16 -1(3) . .
C12 C11 C16 C15 -4(3) . .
P1 C11 C16 C15 179.5(15) . .
C14 C15 C16 C11 3(3) . .
